data_7123210
loop_
_publ_author_name
'Tang, Bing'
'Lv, Fan'
'Chen, Kangkang'
'Jiao, Lijuan'
'Liu, Qingyun'
'Wang, Hua'
'Hao, Erhong'

_publ_section_title
;
 Development of BODIPY Dyes with Versatile Functional Groups at
 3,5-Positions from Diacyl Peroxides via Cu(II)-Catalyzed Radical
 Alkylation
;
_journal_name_full 'Chemical Communications'
_journal_paper_doi 10.1039/C9CC01602C
_journal_year 2019
_chemical_formula_moiety 'C26 H31 B Cl2 F2 N2'
_chemical_formula_sum 'C26 H31 B Cl2 F2 N2'
_chemical_formula_weight 491.24
_space_group_crystal_system monoclinic
_space_group_IT_number 14
_space_group_name_Hall '-P 2ybc'
_space_group_name_H-M_alt 'P 1 21/c 1'
_symmetry_space_group_name_Hall '-P 2ybc'
_symmetry_space_group_name_H-M 'P 1 21/c 1'
_atom_sites_solution_hydrogens geom
_audit_block_doi 10.5517/ccdc.csd.cc21x1vw
_audit_creation_date 2019-03-17
_audit_creation_method
;
Olex2 1.2
(compiled 2018.05.29 svn.r3508 for OlexSys, GUI svn.r5506)
;
_audit_update_record
;
2019-03-17 deposited with the CCDC.    2019-03-26 downloaded from the CCDC.
;
_cell_angle_alpha 90
_cell_angle_beta 95.894(2)
_cell_angle_gamma 90
_cell_formula_units_Z 4
_cell_length_a 11.2888(6)
_cell_length_b 6.6366(3)
_cell_length_c 36.0796(18)
_cell_measurement_reflns_used 9760
_cell_measurement_temperature 298.15
_cell_measurement_theta_max 26.860
_cell_measurement_theta_min 3.049
_cell_volume 2688.8(2)
_computing_cell_refinement 'SAINT v8.37A (Bruker, 2015)'
_computing_data_collection 'SAINT v8.37A (Bruker, 2015)'
_computing_data_reduction 'SAINT v8.37A (Bruker, 2015)'
_computing_molecular_graphics 'Olex2 (Dolomanov et al., 2009)'
_computing_publication_material 'Olex2 (Dolomanov et al., 2009)'
_computing_structure_refinement 'ShelXL (Sheldrick, 2015)'
_computing_structure_solution 'SHELXT 2014/5 (Sheldrick, 2014)'
_diffrn_ambient_temperature 298.15
_diffrn_measured_fraction_theta_full 0.998
_diffrn_measured_fraction_theta_max 0.997
_diffrn_measurement_device 'three-circle diffractometer'
_diffrn_measurement_device_type 'Bruker SMART APEX2 area detector'
_diffrn_measurement_method '\w and \f scans'
_diffrn_radiation_type MoK\a
_diffrn_radiation_wavelength 0.71073
_diffrn_reflns_av_R_equivalents 0.0435
_diffrn_reflns_av_unetI/netI 0.0207
_diffrn_reflns_Laue_measured_fraction_full 0.998
_diffrn_reflns_Laue_measured_fraction_max 0.997
_diffrn_reflns_limit_h_max 14
_diffrn_reflns_limit_h_min -14
_diffrn_reflns_limit_k_max 8
_diffrn_reflns_limit_k_min -8
_diffrn_reflns_limit_l_max 46
_diffrn_reflns_limit_l_min -46
_diffrn_reflns_number 87904
_diffrn_reflns_point_group_measured_fraction_full 0.998
_diffrn_reflns_point_group_measured_fraction_max 0.997
_diffrn_reflns_theta_full 25.242
_diffrn_reflns_theta_max 27.495
_diffrn_reflns_theta_min 3.048
_exptl_absorpt_coefficient_mu 0.271
_exptl_absorpt_correction_T_max 0.7456
_exptl_absorpt_correction_T_min 0.6864
_exptl_absorpt_correction_type multi-scan
_exptl_absorpt_process_details
'SADABS-2014/5 (Bruker,2014/5) was used for absorption correction. wR2(int) was 0.0756 before and 0.0555 after correction. The Ratio of minimum to maximum transmission is 0.9206. The \l/2 correction factor is Not present.'
_exptl_crystal_colour 'metallic reddish red'
_exptl_crystal_colour_lustre metallic
_exptl_crystal_colour_modifier reddish
_exptl_crystal_colour_primary red
_exptl_crystal_density_diffrn 1.214
_exptl_crystal_description plate
_exptl_crystal_F_000 1032
_exptl_crystal_size_max 0.3
_exptl_crystal_size_mid 0.3
_exptl_crystal_size_min 0.06
_refine_diff_density_max 0.360
_refine_diff_density_min -0.335
_refine_diff_density_rms 0.044
_refine_ls_extinction_method none
_refine_ls_goodness_of_fit_ref 1.058
_refine_ls_hydrogen_treatment constr
_refine_ls_matrix_type full
_refine_ls_number_parameters 299
_refine_ls_number_reflns 6166
_refine_ls_number_restraints 0
_refine_ls_restrained_S_all 1.058
_refine_ls_R_factor_all 0.0889
_refine_ls_R_factor_gt 0.0609
_refine_ls_shift/su_max 0.000
_refine_ls_shift/su_mean 0.000
_refine_ls_structure_factor_coef Fsqd
_refine_ls_weighting_details 'w=1/[\s^2^(Fo^2^)+(0.0408P)^2^+2.6008P] where P=(Fo^2^+2Fc^2^)/3'
_refine_ls_weighting_scheme calc
_refine_ls_wR_factor_gt 0.1333
_refine_ls_wR_factor_ref 0.1483
_reflns_Friedel_coverage 0.000
_reflns_number_gt 4440
_reflns_number_total 6166
_reflns_threshold_expression 'I > 2\s(I)'
_cod_data_source_file c9cc01602c2.cif
_cod_data_source_block 3a
_cod_database_code 7123210
_shelx_shelxl_version_number 2018/3
_shelx_space_group_comment
;
The symmetry employed for this shelxl refinement is uniquely defined
by the following loop, which should always be used as a source of
symmetry information in preference to the above space-group names.
They are only intended as comments.
;
_shelx_estimated_absorpt_t_max 0.984
_shelx_estimated_absorpt_t_min 0.923
_olex2_refinement_description
;
1. Fixed Uiso
 At 1.2 times of:
  All C(H) groups, All C(H,H) groups
 At 1.5 times of:
  All C(H,H,H) groups
2.a Secondary CH2 refined with riding coordinates:
 C10(H10A,H10B), C11(H11A,H11B), C12(H12A,H12B), C13(H13A,H13B), C14(H14A,
 H14B), C15(H15A,H15B), C16(H16A,H16B), C17(H17A,H17B), C18(H18A,H18B),
 C19(H19A,H19B)
2.b Aromatic/amide H refined with riding coordinates:
 C1(H1), C2(H2), C3(H3), C7(H7), C8(H8), C23(H23), C24(H24), C25(H25)
2.c Idealised Me refined as rotating group:
 C20(H20A,H20B,H20C)
;
_olex2_submission_special_instructions 'No special instructions were received'

loop_
_space_group_symop_operation_xyz
'x, y, z'
'-x, y+1/2, -z+1/2'
'-x, -y, -z'
'x, -y-1/2, z-1/2'

loop_
_atom_site_label
_atom_site_type_symbol
_atom_site_fract_x
_atom_site_fract_y
_atom_site_fract_z
_atom_site_U_iso_or_equiv
_atom_site_adp_type
_atom_site_occupancy
_atom_site_site_symmetry_order
_atom_site_calc_flag
_atom_site_refinement_flags_posn
Cl1 Cl 0.21468(7) 0.90712(14) 0.48725(2) 0.0744(2) Uani 1 1 d .
Cl2 Cl 0.17847(8) 0.55543(15) 0.35109(3) 0.0866(3) Uani 1 1 d .
F1 F 0.66041(13) 0.8147(3) 0.45077(4) 0.0666(5) Uani 1 1 d .
F2 F 0.65172(12) 0.6408(2) 0.39697(4) 0.0577(4) Uani 1 1 d .
N1 N 0.50678(15) 0.5658(3) 0.43893(5) 0.0394(4) Uani 1 1 d .
N2 N 0.49870(15) 0.8874(3) 0.40375(5) 0.0387(4) Uani 1 1 d .
C1 C 0.5446(2) 0.3976(4) 0.45710(7) 0.0486(6) Uani 1 1 d .
H1 H 0.623909 0.358478 0.461481 0.058 Uiso 1 1 calc R
C2 C 0.4495(2) 0.2901(4) 0.46844(7) 0.0552(6) Uani 1 1 d .
H2 H 0.453218 0.168819 0.481425 0.066 Uiso 1 1 calc R
C3 C 0.3486(2) 0.3977(4) 0.45676(7) 0.0497(6) Uani 1 1 d .
H3 H 0.270924 0.362814 0.460516 0.060 Uiso 1 1 calc R
C4 C 0.38364(18) 0.5695(3) 0.43818(6) 0.0396(5) Uani 1 1 d .
C5 C 0.31917(17) 0.7269(3) 0.42005(6) 0.0393(5) Uani 1 1 d .
C6 C 0.37430(18) 0.8805(3) 0.40278(6) 0.0398(5) Uani 1 1 d .
C7 C 0.3286(2) 1.0494(4) 0.38267(7) 0.0533(6) Uani 1 1 d .
H7 H 0.248558 1.082618 0.377577 0.064 Uiso 1 1 calc R
C8 C 0.4223(2) 1.1555(4) 0.37200(8) 0.0595(7) Uani 1 1 d .
H8 H 0.417831 1.274330 0.358248 0.071 Uiso 1 1 calc R
C9 C 0.5271(2) 1.0540(4) 0.38541(7) 0.0472(6) Uani 1 1 d .
C10 C 0.6520(2) 1.1172(4) 0.38143(8) 0.0559(7) Uani 1 1 d .
H10A H 0.702515 1.073429 0.403330 0.067 Uiso 1 1 calc R
H10B H 0.655062 1.263165 0.380678 0.067 Uiso 1 1 calc R
C11 C 0.7026(2) 1.0341(4) 0.34682(8) 0.0565(7) Uani 1 1 d .
H11A H 0.704892 0.888200 0.348172 0.068 Uiso 1 1 calc R
H11B H 0.650473 1.071563 0.324848 0.068 Uiso 1 1 calc R
C12 C 0.8268(2) 1.1129(5) 0.34311(8) 0.0611(7) Uani 1 1 d .
H12A H 0.822815 1.257978 0.340039 0.073 Uiso 1 1 calc R
H12B H 0.876666 1.085018 0.366054 0.073 Uiso 1 1 calc R
C13 C 0.8850(2) 1.0236(5) 0.31095(8) 0.0628(7) Uani 1 1 d .
H13A H 0.835330 1.050931 0.287950 0.075 Uiso 1 1 calc R
H13B H 0.889807 0.878505 0.314042 0.075 Uiso 1 1 calc R
C14 C 1.0090(2) 1.1055(5) 0.30770(8) 0.0677(8) Uani 1 1 d .
H14A H 1.003908 1.250609 0.304683 0.081 Uiso 1 1 calc R
H14B H 1.058318 1.078532 0.330797 0.081 Uiso 1 1 calc R
C15 C 1.0696(3) 1.0187(5) 0.27579(8) 0.0671(8) Uani 1 1 d .
H15A H 1.019100 1.040823 0.252735 0.080 Uiso 1 1 calc R
H15B H 1.078146 0.874300 0.279318 0.080 Uiso 1 1 calc R
C16 C 1.1914(3) 1.1092(6) 0.27215(8) 0.0697(8) Uani 1 1 d .
H16A H 1.183143 1.254137 0.269468 0.084 Uiso 1 1 calc R
H16B H 1.242589 1.083258 0.294921 0.084 Uiso 1 1 calc R
C17 C 1.2509(2) 1.0277(5) 0.23949(8) 0.0632(7) Uani 1 1 d .
H17A H 1.198802 1.050618 0.216788 0.076 Uiso 1 1 calc R
H17B H 1.260985 0.883288 0.242501 0.076 Uiso 1 1 calc R
C18 C 1.3712(2) 1.1218(5) 0.23526(8) 0.0645(7) Uani 1 1 d .
H18A H 1.361170 1.266283 0.232375 0.077 Uiso 1 1 calc R
H18B H 1.423410 1.098297 0.257914 0.077 Uiso 1 1 calc R
C19 C 1.4304(3) 1.0413(5) 0.20255(9) 0.0709(8) Uani 1 1 d .
H19A H 1.443514 0.897701 0.205931 0.085 Uiso 1 1 calc R
H19B H 1.376951 1.059835 0.179998 0.085 Uiso 1 1 calc R
C20 C 1.5480(3) 1.1413(6) 0.19755(12) 0.0975(12) Uani 1 1 d .
H20A H 1.578182 1.089818 0.175505 0.146 Uiso 1 1 calc GR
H20B H 1.603878 1.113531 0.218815 0.146 Uiso 1 1 calc GR
H20C H 1.536527 1.284273 0.195154 0.146 Uiso 1 1 calc GR
C21 C 0.18662(18) 0.7246(4) 0.41965(7) 0.0459(6) Uani 1 1 d .
C22 C 0.1306(2) 0.7969(4) 0.44956(9) 0.0608(7) Uani 1 1 d .
C23 C 0.0079(3) 0.7856(6) 0.44967(12) 0.0885(11) Uani 1 1 d .
H23 H -0.028418 0.834266 0.469866 0.106 Uiso 1 1 calc R
C24 C -0.0592(3) 0.7023(7) 0.41981(14) 0.1032(14) Uani 1 1 d .
H24 H -0.141307 0.693606 0.420072 0.124 Uiso 1 1 calc R
C25 C -0.0081(3) 0.6314(6) 0.38955(12) 0.0888(11) Uani 1 1 d .
H25 H -0.054768 0.575656 0.369387 0.107 Uiso 1 1 calc R
C26 C 0.1146(2) 0.6441(4) 0.38951(9) 0.0623(7) Uani 1 1 d .
B1 B 0.5850(2) 0.7269(4) 0.42286(7) 0.0408(6) Uani 1 1 d .

loop_
_atom_site_aniso_label
_atom_site_aniso_U_11
_atom_site_aniso_U_22
_atom_site_aniso_U_33
_atom_site_aniso_U_23
_atom_site_aniso_U_13
_atom_site_aniso_U_12
Cl1 0.0602(4) 0.0898(6) 0.0762(5) -0.0205(4) 0.0209(4) 0.0060(4)
Cl2 0.0711(5) 0.0996(7) 0.0852(6) -0.0332(5) -0.0099(4) -0.0023(5)
F1 0.0507(9) 0.0841(12) 0.0615(9) 0.0019(8) -0.0110(7) -0.0232(8)
F2 0.0460(8) 0.0607(9) 0.0708(9) 0.0059(8) 0.0270(7) 0.0124(7)
N1 0.0298(9) 0.0441(11) 0.0446(10) 0.0003(8) 0.0053(7) 0.0037(8)
N2 0.0326(9) 0.0371(10) 0.0473(10) -0.0031(8) 0.0093(7) -0.0019(8)
C1 0.0438(13) 0.0521(15) 0.0500(13) 0.0025(11) 0.0049(10) 0.0121(11)
C2 0.0631(16) 0.0474(15) 0.0563(15) 0.0075(12) 0.0126(12) 0.0039(12)
C3 0.0450(13) 0.0464(14) 0.0599(15) -0.0015(12) 0.0154(11) -0.0052(11)
C4 0.0298(10) 0.0417(12) 0.0482(12) -0.0039(10) 0.0088(9) -0.0019(9)
C5 0.0268(10) 0.0439(13) 0.0478(12) -0.0081(10) 0.0062(9) -0.0013(9)
C6 0.0299(10) 0.0413(12) 0.0483(12) -0.0046(10) 0.0041(9) 0.0015(9)
C7 0.0447(13) 0.0507(15) 0.0642(16) 0.0025(13) 0.0038(11) 0.0104(11)
C8 0.0635(17) 0.0464(15) 0.0698(17) 0.0141(13) 0.0129(13) 0.0082(13)
C9 0.0513(13) 0.0411(13) 0.0513(13) -0.0040(11) 0.0153(11) -0.0032(11)
C10 0.0556(15) 0.0489(15) 0.0668(16) -0.0053(13) 0.0235(13) -0.0144(12)
C11 0.0556(15) 0.0543(16) 0.0627(16) -0.0034(13) 0.0213(12) -0.0116(12)
C12 0.0565(15) 0.0649(18) 0.0650(17) -0.0034(14) 0.0209(13) -0.0164(14)
C13 0.0594(16) 0.0655(18) 0.0667(17) -0.0040(14) 0.0217(13) -0.0116(14)
C14 0.0544(15) 0.091(2) 0.0603(16) -0.0027(16) 0.0182(13) -0.0158(15)
C15 0.0593(17) 0.077(2) 0.0676(18) -0.0026(16) 0.0208(14) -0.0086(15)
C16 0.0579(16) 0.096(2) 0.0573(16) -0.0024(16) 0.0172(13) -0.0105(16)
C17 0.0568(16) 0.074(2) 0.0601(16) 0.0001(15) 0.0146(13) -0.0038(14)
C18 0.0599(16) 0.076(2) 0.0596(16) -0.0017(15) 0.0162(13) -0.0039(15)
C19 0.0676(18) 0.070(2) 0.079(2) -0.0043(17) 0.0271(15) -0.0013(15)
C20 0.081(2) 0.103(3) 0.116(3) -0.016(2) 0.051(2) -0.011(2)
C21 0.0254(10) 0.0422(13) 0.0701(16) -0.0021(12) 0.0044(10) 0.0004(9)
C22 0.0352(12) 0.0639(18) 0.086(2) -0.0035(15) 0.0173(12) 0.0035(12)
C23 0.0409(16) 0.105(3) 0.124(3) -0.010(2) 0.0302(18) 0.0088(17)
C24 0.0272(14) 0.119(3) 0.163(4) -0.005(3) 0.011(2) -0.0035(18)
C25 0.0384(15) 0.097(3) 0.126(3) -0.014(2) -0.0140(18) -0.0112(16)
C26 0.0360(12) 0.0587(17) 0.090(2) -0.0057(15) -0.0048(13) -0.0027(12)
B1 0.0291(11) 0.0480(15) 0.0459(14) -0.0011(12) 0.0059(10) 0.0000(11)

loop_
_atom_type_symbol
_atom_type_description
_atom_type_scat_dispersion_real
_atom_type_scat_dispersion_imag
_atom_type_scat_source
C C 0.0033 0.0016 'International Tables Vol C Tables 4.2.6.8 and 6.1.1.4'
H H 0.0000 0.0000 'International Tables Vol C Tables 4.2.6.8 and 6.1.1.4'
B B 0.0013 0.0007 'International Tables Vol C Tables 4.2.6.8 and 6.1.1.4'
Cl Cl 0.1484 0.1585 'International Tables Vol C Tables 4.2.6.8 and 6.1.1.4'
F F 0.0171 0.0103 'International Tables Vol C Tables 4.2.6.8 and 6.1.1.4'
N N 0.0061 0.0033 'International Tables Vol C Tables 4.2.6.8 and 6.1.1.4'

loop_
_geom_angle_atom_site_label_1
_geom_angle_atom_site_label_2
_geom_angle_atom_site_label_3
_geom_angle
C1 N1 C4 106.99(19)
C1 N1 B1 126.62(19)
C4 N1 B1 126.37(19)
C6 N2 B1 124.64(18)
C9 N2 C6 107.66(19)
C9 N2 B1 127.70(19)
N1 C1 H1 124.6
N1 C1 C2 110.8(2)
C2 C1 H1 124.6
C1 C2 H2 126.7
C3 C2 C1 106.6(2)
C3 C2 H2 126.7
C2 C3 H3 126.1
C2 C3 C4 107.7(2)
C4 C3 H3 126.1
N1 C4 C3 107.9(2)
N1 C4 C5 119.67(19)
C5 C4 C3 132.4(2)
C4 C5 C21 118.0(2)
C6 C5 C4 121.86(19)
C6 C5 C21 120.1(2)
N2 C6 C7 107.5(2)
C5 C6 N2 120.8(2)
C5 C6 C7 131.7(2)
C6 C7 H7 126.1
C8 C7 C6 107.7(2)
C8 C7 H7 126.1
C7 C8 H8 126.1
C7 C8 C9 107.8(2)
C9 C8 H8 126.1
N2 C9 C8 109.3(2)
N2 C9 C10 123.6(2)
C8 C9 C10 127.1(2)
C9 C10 H10A 108.7
C9 C10 H10B 108.7
C9 C10 C11 114.4(2)
H10A C10 H10B 107.6
C11 C10 H10A 108.7
C11 C10 H10B 108.7
C10 C11 H11A 109.2
C10 C11 H11B 109.2
H11A C11 H11B 107.9
C12 C11 C10 112.0(2)
C12 C11 H11A 109.2
C12 C11 H11B 109.2
C11 C12 H12A 108.7
C11 C12 H12B 108.7
H12A C12 H12B 107.6
C13 C12 C11 114.3(2)
C13 C12 H12A 108.7
C13 C12 H12B 108.7
C12 C13 H13A 108.9
C12 C13 H13B 108.9
C12 C13 C14 113.3(2)
H13A C13 H13B 107.7
C14 C13 H13A 108.9
C14 C13 H13B 108.9
C13 C14 H14A 108.6
C13 C14 H14B 108.6
H14A C14 H14B 107.6
C15 C14 C13 114.5(3)
C15 C14 H14A 108.6
C15 C14 H14B 108.6
C14 C15 H15A 108.9
C14 C15 H15B 108.9
C14 C15 C16 113.5(3)
H15A C15 H15B 107.7
C16 C15 H15A 108.9
C16 C15 H15B 108.9
C15 C16 H16A 108.8
C15 C16 H16B 108.8
H16A C16 H16B 107.7
C17 C16 C15 113.8(3)
C17 C16 H16A 108.8
C17 C16 H16B 108.8
C16 C17 H17A 108.8
C16 C17 H17B 108.8
C16 C17 C18 113.9(3)
H17A C17 H17B 107.7
C18 C17 H17A 108.8
C18 C17 H17B 108.8
C17 C18 H18A 108.8
C17 C18 H18B 108.8
H18A C18 H18B 107.7
C19 C18 C17 113.9(3)
C19 C18 H18A 108.8
C19 C18 H18B 108.8
C18 C19 H19A 108.8
C18 C19 H19B 108.8
H19A C19 H19B 107.7
C20 C19 C18 113.7(3)
C20 C19 H19A 108.8
C20 C19 H19B 108.8
C19 C20 H20A 109.5
C19 C20 H20B 109.5
C19 C20 H20C 109.5
H20A C20 H20B 109.5
H20A C20 H20C 109.5
H20B C20 H20C 109.5
C22 C21 C5 121.6(2)
C22 C21 C26 117.5(2)
C26 C21 C5 120.9(2)
C21 C22 Cl1 119.79(18)
C23 C22 Cl1 119.1(3)
C23 C22 C21 121.1(3)
C22 C23 H23 120.3
C24 C23 C22 119.4(3)
C24 C23 H23 120.3
C23 C24 H24 119.3
C23 C24 C25 121.5(3)
C25 C24 H24 119.3
C24 C25 H25 120.6
C24 C25 C26 118.8(3)
C26 C25 H25 120.6
C21 C26 Cl2 119.85(19)
C25 C26 Cl2 118.5(3)
C25 C26 C21 121.6(3)
F1 B1 F2 109.24(19)
F1 B1 N1 110.7(2)
F1 B1 N2 110.2(2)
F2 B1 N1 109.9(2)
F2 B1 N2 110.09(19)
N1 B1 N2 106.60(17)

loop_
_geom_bond_atom_site_label_1
_geom_bond_atom_site_label_2
_geom_bond_distance
Cl1 C22 1.738(3)
Cl2 C26 1.730(3)
F1 B1 1.379(3)
F2 B1 1.382(3)
N1 C1 1.342(3)
N1 C4 1.388(3)
N1 B1 1.537(3)
N2 C6 1.402(3)
N2 C9 1.344(3)
N2 B1 1.556(3)
C1 H1 0.9300
C1 C2 1.386(4)
C2 H2 0.9300
C2 C3 1.374(4)
C3 H3 0.9300
C3 C4 1.400(3)
C4 C5 1.397(3)
C5 C6 1.376(3)
C5 C21 1.495(3)
C6 C7 1.404(3)
C7 H7 0.9300
C7 C8 1.360(4)
C8 H8 0.9300
C8 C9 1.403(4)
C9 C10 1.493(3)
C10 H10A 0.9700
C10 H10B 0.9700
C10 C11 1.529(3)
C11 H11A 0.9700
C11 H11B 0.9700
C11 C12 1.515(3)
C12 H12A 0.9700
C12 H12B 0.9700
C12 C13 1.512(4)
C13 H13A 0.9700
C13 H13B 0.9700
C13 C14 1.517(4)
C14 H14A 0.9700
C14 H14B 0.9700
C14 C15 1.512(4)
C15 H15A 0.9700
C15 H15B 0.9700
C15 C16 1.519(4)
C16 H16A 0.9700
C16 H16B 0.9700
C16 C17 1.515(4)
C17 H17A 0.9700
C17 H17B 0.9700
C17 C18 1.517(4)
C18 H18A 0.9700
C18 H18B 0.9700
C18 C19 1.512(4)
C19 H19A 0.9700
C19 H19B 0.9700
C19 C20 1.511(4)
C20 H20A 0.9600
C20 H20B 0.9600
C20 H20C 0.9600
C21 C22 1.391(4)
C21 C26 1.395(4)
C22 C23 1.387(4)
C23 H23 0.9300
C23 C24 1.368(5)
C24 H24 0.9300
C24 C25 1.369(5)
C25 H25 0.9300
C25 C26 1.388(4)

loop_
_geom_torsion_atom_site_label_1
_geom_torsion_atom_site_label_2
_geom_torsion_atom_site_label_3
_geom_torsion_atom_site_label_4
_geom_torsion
Cl1 C22 C23 C24 178.9(3)
N1 C1 C2 C3 -0.2(3)
N1 C4 C5 C6 -0.2(3)
N1 C4 C5 C21 179.6(2)
N2 C6 C7 C8 -0.3(3)
N2 C9 C10 C11 90.3(3)
C1 N1 C4 C3 0.3(3)
C1 N1 C4 C5 -178.5(2)
C1 N1 B1 F1 -61.5(3)
C1 N1 B1 F2 59.3(3)
C1 N1 B1 N2 178.6(2)
C1 C2 C3 C4 0.3(3)
C2 C3 C4 N1 -0.4(3)
C2 C3 C4 C5 178.2(2)
C3 C4 C5 C6 -178.6(2)
C3 C4 C5 C21 1.1(4)
C4 N1 C1 C2 -0.1(3)
C4 N1 B1 F1 116.8(2)
C4 N1 B1 F2 -122.5(2)
C4 N1 B1 N2 -3.1(3)
C4 C5 C6 N2 -1.9(3)
C4 C5 C6 C7 178.8(2)
C4 C5 C21 C22 82.8(3)
C4 C5 C21 C26 -95.4(3)
C5 C6 C7 C8 179.1(3)
C5 C21 C22 Cl1 4.0(4)
C5 C21 C22 C23 -177.0(3)
C5 C21 C26 Cl2 -2.8(4)
C5 C21 C26 C25 176.6(3)
C6 N2 C9 C8 -0.7(3)
C6 N2 C9 C10 178.1(2)
C6 N2 B1 F1 -119.3(2)
C6 N2 B1 F2 120.2(2)
C6 N2 B1 N1 0.9(3)
C6 C5 C21 C22 -97.5(3)
C6 C5 C21 C26 84.3(3)
C6 C7 C8 C9 -0.1(3)
C7 C8 C9 N2 0.5(3)
C7 C8 C9 C10 -178.2(3)
C8 C9 C10 C11 -91.1(3)
C9 N2 C6 C5 -178.8(2)
C9 N2 C6 C7 0.6(3)
C9 N2 B1 F1 61.0(3)
C9 N2 B1 F2 -59.6(3)
C9 N2 B1 N1 -178.8(2)
C9 C10 C11 C12 176.7(2)
C10 C11 C12 C13 175.6(3)
C11 C12 C13 C14 179.7(3)
C12 C13 C14 C15 179.9(3)
C13 C14 C15 C16 177.6(3)
C14 C15 C16 C17 -178.1(3)
C15 C16 C17 C18 178.6(3)
C16 C17 C18 C19 -179.7(3)
C17 C18 C19 C20 177.7(3)
C21 C5 C6 N2 178.3(2)
C21 C5 C6 C7 -1.0(4)
C21 C22 C23 C24 -0.1(6)
C22 C21 C26 Cl2 178.9(2)
C22 C21 C26 C25 -1.6(4)
C22 C23 C24 C25 -0.7(7)
C23 C24 C25 C26 0.3(7)
C24 C25 C26 Cl2 -179.7(3)
C24 C25 C26 C21 0.9(6)
C26 C21 C22 Cl1 -177.7(2)
C26 C21 C22 C23 1.3(4)
B1 N1 C1 C2 178.5(2)
B1 N1 C4 C3 -178.2(2)
B1 N1 C4 C5 3.0(3)
B1 N2 C6 C5 1.4(3)
B1 N2 C6 C7 -179.2(2)
B1 N2 C9 C8 179.1(2)
B1 N2 C9 C10 -2.2(4)
